data_4330258
loop_
_publ_author_name
'Atsushi Kunishita'
'Mehmed Z. Ertem'
'Yuri Okubo'
'Tetsuro Tano'
'Hideki Sugimoto'
'Kei Ohkubo'
'Nobutaka Fujieda'
'Shunichi Fukuzumi'
'Christopher J. Cramer'
'Shinobu Itoh'

_publ_contact_author_email shinobu@mls.eng.osaka-u.ac.jp
_publ_contact_author_name 'Shinobu Itoh'
_publ_section_title
;
 Active Site Models for the CuASite of Peptidylglycine \a-Hydroxylating
 Monooxygenase and Dopamine \b-Monooxygenase
;
_journal_name_full 'Inorganic Chemistry'
_journal_page_first 9465
_journal_page_last 9480
_journal_paper_doi 10.1021/ic301272h
_journal_volume 51
_journal_year 2012
_chemical_formula_moiety 'C21 H28 Cl Cu F6 N3 P '
_chemical_formula_sum 'C21 H28 Cl Cu F6 N3 P'
_chemical_formula_weight 566.44
_space_group_IT_number 14
_symmetry_cell_setting monoclinic
_symmetry_Int_Tables_number 14
_symmetry_space_group_name_Hall '-P 2ybc'
_symmetry_space_group_name_H-M 'P 1 21/c 1'
_cell_angle_alpha 90.0000
_cell_angle_beta 95.13(5)
_cell_angle_gamma 90.0000
_cell_formula_units_Z 4
_cell_length_a 7.776(10)
_cell_length_b 19.53(2)
_cell_length_c 15.634(19)
_cell_measurement_reflns_used 6780
_cell_measurement_temperature 153.1
_cell_measurement_theta_max 27.4
_cell_measurement_theta_min 3.0
_cell_volume 2365(5)
_computing_cell_refinement PROCESS-AUTO
_computing_data_collection PROCESS-AUTO
_computing_data_reduction CrystalStructure
_computing_publication_material 'CrystalStructure 3.8'
_computing_structure_refinement CRYSTALS
_computing_structure_solution SIR2002
_diffrn_detector_area_resol_mean 10.00
_diffrn_measured_fraction_theta_full 0.983
_diffrn_measured_fraction_theta_max 0.983
_diffrn_measurement_device_type 'Rigaku RAXIS-RAPID'
_diffrn_measurement_method \w
_diffrn_radiation_type 'Mo K\a'
_diffrn_radiation_wavelength 0.71075
_diffrn_reflns_av_R_equivalents 0.166
_diffrn_reflns_limit_h_max 10
_diffrn_reflns_limit_h_min -10
_diffrn_reflns_limit_k_max 25
_diffrn_reflns_limit_k_min -23
_diffrn_reflns_limit_l_max 20
_diffrn_reflns_limit_l_min -20
_diffrn_reflns_number 21256
_diffrn_reflns_theta_full 27.48
_diffrn_reflns_theta_max 27.48
_exptl_absorpt_coefficient_mu 1.166
_exptl_absorpt_correction_T_max 0.792
_exptl_absorpt_correction_T_min 0.792
_exptl_absorpt_correction_type none
_exptl_crystal_colour yellow
_exptl_crystal_density_diffrn 1.591
_exptl_crystal_description prism
_exptl_crystal_F_000 1160.00
_exptl_crystal_size_max 0.40
_exptl_crystal_size_mid 0.30
_exptl_crystal_size_min 0.20
_refine_diff_density_max 0.93
_refine_diff_density_min -0.76
_refine_ls_extinction_method none
_refine_ls_goodness_of_fit_ref 1.101
_refine_ls_hydrogen_treatment refall
_refine_ls_number_parameters 326
_refine_ls_number_reflns 3296
_refine_ls_R_factor_gt 0.0345
_refine_ls_shift/su_max 0.0000
_refine_ls_structure_factor_coef F
_refine_ls_weighting_details 'w = 1/[0.0003Fo^2^ + 0.1000\s(Fo^2^)]'
_refine_ls_weighting_scheme calc
_refine_ls_wR_factor_ref 0.0566
_reflns_number_gt 863
_reflns_number_total 5339
_reflns_threshold_expression F^2^>2.0\s(F^2^)
_cod_data_source_file ic301272h_si_003_8.cif
_cod_data_source_block '_1PheCl'
_cod_original_formula_sum 'C21 H28 Cl Cu F6 N3 P '
_cod_database_code 4330258

loop_
_symmetry_equiv_pos_site_id
_symmetry_equiv_pos_as_xyz
1 +X,+Y,+Z
2 -X,1/2+Y,1/2-Z
3 -X,-Y,-Z
4 +X,1/2-Y,1/2+Z

loop_
_atom_site_label
_atom_site_type_symbol
_atom_site_fract_x
_atom_site_fract_y
_atom_site_fract_z
_atom_site_U_iso_or_equiv
_atom_site_adp_type
_atom_site_occupancy
_atom_site_symmetry_multiplicity
_atom_site_calc_flag
_atom_site_refinement_flags
Cu(1) Cu 0.08271(10) 0.16119(5) 0.38409(5) 0.0508(2) Uani 1.00 1 d .
Cl(1) Cl -0.3843(2) 0.53414(13) 0.63259(14) 0.0920(8) Uani 1.00 1 d .
P(1) P -0.3265(2) 0.34138(12) 0.17697(12) 0.0548(6) Uani 1.00 1 d .
F(1) F -0.4883(8) 0.3073(2) 0.1308(3) 0.143(2) Uani 1.00 1 d .
F(2) F -0.2139(9) 0.3177(2) 0.1041(3) 0.177(3) Uani 1.00 1 d .
F(3) F -0.1661(6) 0.3754(2) 0.2251(4) 0.149(2) Uani 1.00 1 d .
F(4) F -0.4370(5) 0.3639(2) 0.2493(3) 0.0978(18) Uani 1.00 1 d .
F(5) F -0.2827(4) 0.27097(19) 0.2255(2) 0.0635(13) Uani 1.00 1 d .
F(6) F -0.3690(6) 0.4117(2) 0.1273(3) 0.1062(19) Uani 1.00 1 d .
N(1) N -0.0545(6) 0.0813(2) 0.3878(3) 0.0398(17) Uani 1.00 1 d .
N(2) N 0.2793(7) 0.1286(4) 0.3023(4) 0.068(2) Uani 1.00 1 d .
N(3) N 0.1919(6) 0.2514(3) 0.3973(3) 0.058(2) Uani 1.00 1 d .
C(1) C -0.1487(7) 0.0701(3) 0.4555(4) 0.045(2) Uani 1.00 1 d .
C(2) C -0.2405(8) 0.0114(3) 0.4653(4) 0.049(2) Uani 1.00 1 d .
C(3) C -0.2330(9) -0.0401(4) 0.4033(5) 0.066(2) Uani 1.00 1 d .
C(4) C -0.1366(10) -0.0291(4) 0.3353(5) 0.068(3) Uani 1.00 1 d .
C(5) C -0.0513(9) 0.0312(4) 0.3287(4) 0.055(2) Uani 1.00 1 d .
C(6) C 0.0516(10) 0.0432(4) 0.2532(4) 0.073(3) Uani 1.00 1 d .
C(7) C 0.2445(10) 0.0573(5) 0.2749(5) 0.083(3) Uani 1.00 1 d .
C(8) C 0.4460(9) 0.1331(5) 0.3551(5) 0.089(3) Uani 1.00 1 d .
C(9) C 0.4978(10) 0.2045(5) 0.3829(6) 0.106(3) Uani 1.00 1 d .
C(10) C 0.3739(10) 0.2402(4) 0.4378(5) 0.087(3) Uani 1.00 1 d .
C(11) C 0.2717(8) 0.1750(4) 0.2266(4) 0.074(2) Uani 1.00 1 d .
C(12) C 0.1537(8) 0.2359(3) 0.2357(4) 0.062(2) Uani 1.00 1 d .
C(13) C 0.1929(8) 0.2844(3) 0.3093(4) 0.060(2) Uani 1.00 1 d .
C(14) C 0.1069(9) 0.2988(4) 0.4549(4) 0.067(2) Uani 1.00 1 d .
C(15) C -0.0896(9) 0.3002(4) 0.4390(4) 0.068(2) Uani 1.00 1 d .
C(16) C -0.1640(9) 0.3590(4) 0.4868(4) 0.061(2) Uani 1.00 1 d .
C(17) C -0.1667(10) 0.4246(5) 0.4571(5) 0.084(3) Uani 1.00 1 d .
C(18) C -0.2318(10) 0.4787(4) 0.4999(4) 0.076(3) Uani 1.00 1 d .
C(19) C -0.3014(8) 0.4683(5) 0.5753(5) 0.062(2) Uani 1.00 1 d .
C(20) C -0.3042(10) 0.4031(5) 0.6076(5) 0.083(3) Uani 1.00 1 d .
C(21) C -0.2359(9) 0.3491(4) 0.5633(4) 0.072(2) Uani 1.00 1 d .
H(1) H -0.1482 0.1051 0.4978 0.053 Uiso 1.00 1 c R
H(2) H -0.3067 0.0062 0.5132 0.058 Uiso 1.00 1 c R
H(3) H -0.2971 -0.0810 0.4094 0.077 Uiso 1.00 1 c R
H(4) H -0.1311 -0.0647 0.2943 0.080 Uiso 1.00 1 c R
H(5) H 0.0366 0.0067 0.2129 0.087 Uiso 1.00 1 c R
H(6) H 0.0076 0.0843 0.2274 0.087 Uiso 1.00 1 c R
H(7) H 0.3083 0.0460 0.2278 0.101 Uiso 1.00 1 c R
H(8) H 0.2785 0.0281 0.3220 0.101 Uiso 1.00 1 c R
H(9) H 0.4364 0.1069 0.4056 0.107 Uiso 1.00 1 c R
H(10) H 0.5335 0.1141 0.3236 0.107 Uiso 1.00 1 c R
H(11) H 0.6081 0.2026 0.4143 0.125 Uiso 1.00 1 c R
H(12) H 0.5051 0.2309 0.3323 0.125 Uiso 1.00 1 c R
H(13) H 0.4237 0.2832 0.4543 0.102 Uiso 1.00 1 c R
H(14) H 0.3659 0.2127 0.4874 0.102 Uiso 1.00 1 c R
H(15) H 0.3843 0.1926 0.2213 0.089 Uiso 1.00 1 c R
H(16) H 0.2336 0.1503 0.1762 0.089 Uiso 1.00 1 c R
H(17) H 0.1462 0.2610 0.1834 0.074 Uiso 1.00 1 c R
H(18) H 0.0438 0.2172 0.2443 0.074 Uiso 1.00 1 c R
H(19) H 0.1093 0.3200 0.3057 0.072 Uiso 1.00 1 c R
H(20) H 0.3035 0.3031 0.3023 0.071 Uiso 1.00 1 c R
H(21) H 0.1344 0.2865 0.5133 0.078 Uiso 1.00 1 c R
H(22) H 0.1436 0.3445 0.4461 0.078 Uiso 1.00 1 c R
H(23) H -0.1194 0.3049 0.3790 0.082 Uiso 1.00 1 c R
H(24) H -0.1336 0.2581 0.4582 0.082 Uiso 1.00 1 c R
H(25) H -0.1194 0.4322 0.4040 0.101 Uiso 1.00 1 c R
H(26) H -0.2275 0.5240 0.4780 0.091 Uiso 1.00 1 c R
H(27) H -0.3473 0.3947 0.6616 0.101 Uiso 1.00 1 c R
H(28) H -0.2389 0.3035 0.5844 0.087 Uiso 1.00 1 c R

loop_
_atom_site_aniso_label
_atom_site_aniso_U_11
_atom_site_aniso_U_22
_atom_site_aniso_U_33
_atom_site_aniso_U_12
_atom_site_aniso_U_13
_atom_site_aniso_U_23
Cu(1) 0.0372(4) 0.0732(6) 0.0408(4) -0.0038(5) -0.0032(3) 0.0043(5)
Cl(1) 0.0630(14) 0.122(2) 0.0904(16) 0.0052(14) 0.0039(12) -0.0250(16)
P(1) 0.0502(12) 0.0548(14) 0.0597(12) 0.0072(13) 0.0071(10) 0.0088(14)
F(1) 0.182(5) 0.083(3) 0.140(4) -0.006(3) -0.119(4) 0.002(3)
F(2) 0.293(8) 0.096(4) 0.171(5) 0.086(4) 0.184(6) 0.075(4)
F(3) 0.059(3) 0.068(3) 0.308(8) -0.020(2) -0.049(4) 0.049(4)
F(4) 0.114(3) 0.078(3) 0.111(3) 0.019(2) 0.064(3) -0.002(2)
F(5) 0.067(2) 0.062(3) 0.061(2) 0.010(2) 0.005(2) 0.021(2)
F(6) 0.127(4) 0.084(3) 0.114(3) 0.044(3) 0.048(3) 0.056(3)
N(1) 0.029(3) 0.046(3) 0.044(3) -0.007(2) -0.001(2) -0.007(3)
N(2) 0.050(4) 0.102(6) 0.053(4) 0.023(4) 0.005(3) 0.035(4)
N(3) 0.040(3) 0.082(5) 0.050(3) -0.023(3) -0.011(3) 0.017(3)
C(1) 0.027(3) 0.048(5) 0.057(4) 0.009(3) -0.002(3) -0.001(4)
C(2) 0.038(4) 0.048(5) 0.058(4) 0.000(4) -0.009(3) 0.006(4)
C(3) 0.066(5) 0.041(5) 0.086(6) -0.007(4) -0.028(5) -0.007(5)
C(4) 0.077(6) 0.065(6) 0.058(5) 0.013(5) -0.016(4) -0.023(5)
C(5) 0.051(4) 0.052(5) 0.059(5) 0.014(4) -0.014(4) -0.016(4)
C(6) 0.083(6) 0.085(6) 0.051(4) 0.024(5) 0.008(4) -0.015(4)
C(7) 0.066(6) 0.126(8) 0.061(5) 0.045(6) 0.027(4) 0.020(5)
C(8) 0.022(4) 0.158(9) 0.087(6) 0.009(5) 0.002(4) 0.057(6)
C(9) 0.022(4) 0.174(10) 0.117(8) -0.019(6) -0.015(5) 0.073(8)
C(10) 0.060(5) 0.112(8) 0.083(6) -0.037(5) -0.033(5) 0.039(5)
C(11) 0.049(4) 0.117(7) 0.055(4) 0.029(5) 0.010(3) 0.035(5)
C(12) 0.060(5) 0.084(6) 0.041(4) 0.021(5) 0.002(4) 0.023(4)
C(13) 0.043(4) 0.083(6) 0.053(4) -0.002(4) 0.001(3) 0.030(4)
C(14) 0.074(5) 0.077(6) 0.045(4) -0.030(4) -0.022(4) 0.013(4)
C(15) 0.065(5) 0.096(6) 0.045(4) -0.034(5) 0.004(4) -0.012(5)
C(16) 0.063(5) 0.078(7) 0.041(4) -0.026(4) -0.001(4) -0.001(4)
C(17) 0.100(7) 0.103(8) 0.050(5) -0.015(6) 0.018(5) -0.004(6)
C(18) 0.100(7) 0.082(7) 0.046(5) -0.010(5) 0.009(5) 0.009(5)
C(19) 0.036(4) 0.095(7) 0.053(5) -0.008(4) -0.010(3) -0.012(5)
C(20) 0.081(6) 0.118(8) 0.053(5) -0.017(6) 0.026(4) -0.005(6)
C(21) 0.085(5) 0.086(7) 0.047(4) -0.032(5) 0.011(4) 0.003(5)

loop_
_atom_type_symbol
_atom_type_description
_atom_type_scat_dispersion_real
_atom_type_scat_dispersion_imag
_atom_type_scat_source
Cu Cu 0.320 1.265
;
International Tables for Crystallography
(1992, Vol. C, Tables 4.2.6.8 and 6.1.1.4)
;
P P 0.102 0.094
;
International Tables for Crystallography
(1992, Vol. C, Tables 4.2.6.8 and 6.1.1.4)
;
F F 0.017 0.010
;
International Tables for Crystallography
(1992, Vol. C, Tables 4.2.6.8 and 6.1.1.4)
;
C C 0.003 0.002
;
International Tables for Crystallography
(1992, Vol. C, Tables 4.2.6.8 and 6.1.1.4)
;
H H 0.000 0.000
;
International Tables for Crystallography
(1992, Vol. C, Table 6.1.1.4)
;
N N 0.006 0.003
;
International Tables for Crystallography
(1992, Vol. C, Tables 4.2.6.8 and 6.1.1.4)
;
Cl Cl 0.148 0.159
;
International Tables for Crystallography
(1992, Vol. C, Tables 4.2.6.8 and 6.1.1.4)
;

loop_
_geom_angle_atom_site_label_1
_geom_angle_atom_site_label_2
_geom_angle_atom_site_label_3
_geom_angle
_geom_angle_publ_flag
N(1) Cu(1) N(2) 101.8(2) yes
N(1) Cu(1) N(3) 167.9(2) yes
N(2) Cu(1) N(3) 90.2(2) yes
F(1) P(1) F(2) 91.0(3) yes
F(1) P(1) F(3) 178.8(3) yes
F(1) P(1) F(4) 89.0(2) yes
F(1) P(1) F(5) 88.9(2) yes
F(1) P(1) F(6) 91.0(2) yes
F(2) P(1) F(3) 90.1(3) yes
F(2) P(1) F(4) 179.3(3) yes
F(2) P(1) F(5) 88.9(2) yes
F(2) P(1) F(6) 90.3(2) yes
F(3) P(1) F(4) 89.9(3) yes
F(3) P(1) F(5) 90.6(2) yes
F(3) P(1) F(6) 89.4(2) yes
F(4) P(1) F(5) 90.3(2) yes
F(4) P(1) F(6) 90.4(2) yes
F(5) P(1) F(6) 179.2(2) yes
Cu(1) N(1) C(1) 120.1(4) yes
Cu(1) N(1) C(5) 122.2(4) yes
C(1) N(1) C(5) 117.5(5) yes
Cu(1) N(2) C(7) 109.1(4) yes
Cu(1) N(2) C(8) 106.4(4) yes
Cu(1) N(2) C(11) 108.0(4) yes
C(7) N(2) C(8) 110.4(6) yes
C(7) N(2) C(11) 110.6(5) yes
C(8) N(2) C(11) 112.3(6) yes
Cu(1) N(3) C(10) 107.1(4) yes
Cu(1) N(3) C(13) 108.9(4) yes
Cu(1) N(3) C(14) 114.3(4) yes
C(10) N(3) C(13) 111.1(5) yes
C(10) N(3) C(14) 106.6(5) yes
C(13) N(3) C(14) 108.8(5) yes
N(1) C(1) C(2) 123.1(6) yes
C(1) C(2) C(3) 118.0(6) yes
C(2) C(3) C(4) 118.9(7) yes
C(3) C(4) C(5) 119.9(7) yes
N(1) C(5) C(4) 122.6(7) yes
N(1) C(5) C(6) 118.0(7) yes
C(4) C(5) C(6) 119.5(7) yes
C(5) C(6) C(7) 115.7(5) yes
N(2) C(7) C(6) 112.6(6) yes
N(2) C(8) C(9) 114.5(7) yes
C(8) C(9) C(10) 115.0(7) yes
N(3) C(10) C(9) 116.5(6) yes
N(2) C(11) C(12) 112.6(5) yes
C(11) C(12) C(13) 118.9(5) yes
N(3) C(13) C(12) 114.2(6) yes
N(3) C(14) C(15) 113.9(5) yes
C(14) C(15) C(16) 110.7(6) yes
C(15) C(16) C(17) 122.7(7) yes
C(15) C(16) C(21) 121.6(8) yes
C(17) C(16) C(21) 115.6(8) yes
C(16) C(17) C(18) 123.6(7) yes
C(17) C(18) C(19) 120.1(8) yes
Cl(1) C(19) C(18) 122.4(7) yes
Cl(1) C(19) C(20) 118.9(6) yes
C(18) C(19) C(20) 118.8(8) yes
C(19) C(20) C(21) 120.0(7) yes
C(16) C(21) C(20) 121.8(8) yes
N(1) C(1) H(1) 117.2 no
C(2) C(1) H(1) 119.6 no
C(1) C(2) H(2) 120.2 no
C(3) C(2) H(2) 121.8 no
C(2) C(3) H(3) 118.5 no
C(4) C(3) H(3) 122.6 no
C(3) C(4) H(4) 118.0 no
C(5) C(4) H(4) 122.1 no
C(5) C(6) H(5) 111.2 no
C(5) C(6) H(6) 105.7 no
C(7) C(6) H(5) 109.9 no
C(7) C(6) H(6) 104.5 no
H(5) C(6) H(6) 109.5 no
N(2) C(7) H(7) 110.4 no
N(2) C(7) H(8) 108.1 no
C(6) C(7) H(7) 110.8 no
C(6) C(7) H(8) 105.3 no
H(7) C(7) H(8) 109.5 no
N(2) C(8) H(9) 107.6 no
N(2) C(8) H(10) 108.8 no
C(9) C(8) H(9) 107.3 no
C(9) C(8) H(10) 109.1 no
H(9) C(8) H(10) 109.5 no
C(8) C(9) H(11) 108.5 no
C(8) C(9) H(12) 107.2 no
C(10) C(9) H(11) 108.4 no
C(10) C(9) H(12) 108.1 no
H(11) C(9) H(12) 109.5 no
N(3) C(10) H(13) 109.2 no
N(3) C(10) H(14) 107.2 no
C(9) C(10) H(13) 107.2 no
C(9) C(10) H(14) 107.1 no
H(13) C(10) H(14) 109.5 no
N(2) C(11) H(15) 108.5 no
N(2) C(11) H(16) 109.7 no
C(12) C(11) H(15) 107.2 no
C(12) C(11) H(16) 109.3 no
H(15) C(11) H(16) 109.5 no
C(11) C(12) H(17) 108.3 no
C(11) C(12) H(18) 105.7 no
C(13) C(12) H(17) 109.1 no
C(13) C(12) H(18) 105.0 no
H(17) C(12) H(18) 109.5 no
N(3) C(13) H(19) 107.8 no
N(3) C(13) H(20) 110.2 no
C(12) C(13) H(19) 109.0 no
C(12) C(13) H(20) 106.2 no
H(19) C(13) H(20) 109.5 no
N(3) C(14) H(21) 110.4 no
N(3) C(14) H(22) 110.0 no
C(15) C(14) H(21) 107.3 no
C(15) C(14) H(22) 105.7 no
H(21) C(14) H(22) 109.5 no
C(14) C(15) H(23) 108.3 no
C(14) C(15) H(24) 108.5 no
C(16) C(15) H(23) 110.1 no
C(16) C(15) H(24) 109.7 no
H(23) C(15) H(24) 109.5 no
C(16) C(17) H(25) 116.7 no
C(18) C(17) H(25) 119.7 no
C(17) C(18) H(26) 121.0 no
C(19) C(18) H(26) 118.9 no
C(19) C(20) H(27) 120.4 no
C(21) C(20) H(27) 119.5 no
C(16) C(21) H(28) 117.2 no
C(20) C(21) H(28) 120.9 no

loop_
_geom_bond_atom_site_label_1
_geom_bond_atom_site_label_2
_geom_bond_distance
_geom_bond_publ_flag
Cu(1) N(1) 1.894(5) yes
Cu(1) N(2) 2.174(6) yes
Cu(1) N(3) 1.958(6) yes
Cl(1) C(19) 1.725(9) yes
P(1) F(1) 1.544(5) yes
P(1) F(2) 1.567(7) yes
P(1) F(3) 1.548(5) yes
P(1) F(4) 1.544(5) yes
P(1) F(5) 1.592(4) yes
P(1) F(6) 1.597(5) yes
N(1) C(1) 1.358(8) yes
N(1) C(5) 1.348(9) yes
N(2) C(7) 1.475(12) yes
N(2) C(8) 1.475(9) yes
N(2) C(11) 1.488(10) yes
N(3) C(10) 1.514(9) yes
N(3) C(13) 1.520(9) yes
N(3) C(14) 1.488(9) yes
C(1) C(2) 1.367(10) yes
C(2) C(3) 1.403(11) yes
C(3) C(4) 1.371(12) yes
C(4) C(5) 1.359(12) yes
C(5) C(6) 1.502(10) yes
C(6) C(7) 1.533(11) yes
C(8) C(9) 1.506(14) yes
C(9) C(10) 1.516(12) yes
C(11) C(12) 1.517(10) yes
C(12) C(13) 1.500(9) yes
C(14) C(15) 1.526(10) yes
C(15) C(16) 1.513(11) yes
C(16) C(17) 1.363(14) yes
C(16) C(21) 1.378(11) yes
C(17) C(18) 1.372(13) yes
C(18) C(19) 1.356(11) yes
C(19) C(20) 1.370(14) yes
C(20) C(21) 1.393(13) yes
C(1) H(1) 0.950 no
C(2) H(2) 0.950 no
C(3) H(3) 0.950 no
C(4) H(4) 0.950 no
C(6) H(5) 0.950 no
C(6) H(6) 0.950 no
C(7) H(7) 0.950 no
C(7) H(8) 0.950 no
C(8) H(9) 0.950 no
C(8) H(10) 0.950 no
C(9) H(11) 0.950 no
C(9) H(12) 0.950 no
C(10) H(13) 0.950 no
C(10) H(14) 0.950 no
C(11) H(15) 0.950 no
C(11) H(16) 0.950 no
C(12) H(17) 0.950 no
C(12) H(18) 0.950 no
C(13) H(19) 0.950 no
C(13) H(20) 0.950 no
C(14) H(21) 0.950 no
C(14) H(22) 0.950 no
C(15) H(23) 0.950 no
C(15) H(24) 0.950 no
C(17) H(25) 0.950 no
C(18) H(26) 0.950 no
C(20) H(27) 0.950 no
C(21) H(28) 0.950 no

loop_
_geom_contact_atom_site_label_1
_geom_contact_atom_site_label_2
_geom_contact_distance
_geom_contact_site_symmetry_2
Cl(1) F(4) 3.125(5) 3_466
Cl(1) C(4) 3.560(7) 4_555
Cl(1) C(18) 3.487(8) 3_466
F(1) C(10) 3.246(9) 4_454
F(1) C(11) 3.592(9) 1_455
F(2) C(1) 3.266(9) 4_554
F(2) C(21) 3.321(10) 4_554
F(3) C(4) 3.210(10) 2_555
F(3) C(6) 3.404(9) 2_555
F(3) C(13) 3.468(8) .
F(4) Cl(1) 3.125(5) 3_466
F(4) C(13) 3.472(8) 1_455
F(5) C(9) 3.377(10) 1_455
F(5) C(12) 3.451(7) .
F(5) C(15) 3.582(7) .
F(5) C(21) 3.496(9) 4_554
F(6) C(1) 3.331(8) 4_554
F(6) C(2) 3.181(8) 4_554
F(6) C(3) 3.229(9) 2_455
F(6) C(7) 3.331(10) 2_555
N(1) C(2) 3.588(8) 3_556
C(1) F(2) 3.266(9) 4_555
C(1) F(6) 3.331(8) 4_555
C(1) C(2) 3.543(9) 3_556
C(1) C(3) 3.586(9) 3_556
C(2) F(6) 3.181(8) 4_555
C(2) N(1) 3.588(8) 3_556
C(2) C(1) 3.543(9) 3_556
C(3) F(6) 3.229(9) 2_445
C(3) C(1) 3.586(9) 3_556
C(4) Cl(1) 3.560(7) 4_554
C(4) F(3) 3.210(10) 2_545
C(6) F(3) 3.404(9) 2_545
C(6) C(20) 3.579(11) 4_554
C(7) F(6) 3.331(10) 2_545
C(9) F(5) 3.377(10) 1_655
C(10) F(1) 3.246(9) 4_655
C(11) F(1) 3.592(9) 1_655
C(12) F(5) 3.451(7) .
C(13) F(3) 3.468(8) .
C(13) F(4) 3.472(8) 1_655
C(15) F(5) 3.582(7) .
C(18) Cl(1) 3.487(8) 3_466
C(20) C(6) 3.579(11) 4_555
C(21) F(2) 3.321(10) 4_555
C(21) F(5) 3.496(9) 4_555
Cl(1) H(4) 3.120 4_555
Cl(1) H(5) 3.492 4_555
Cl(1) H(7) 3.319 4_455
Cl(1) H(20) 3.380 3_566
Cl(1) H(22) 3.324 3_566
Cl(1) H(26) 3.530 3_466
P(1) H(1) 3.400 4_554
P(1) H(3) 3.461 2_455
P(1) H(12) 3.582 1_455
P(1) H(23) 3.489 .
P(1) H(28) 3.278 4_554
F(1) H(3) 2.784 2_455
F(1) H(11) 3.538 4_454
F(1) H(12) 3.490 1_455
F(1) H(13) 3.297 4_454
F(1) H(14) 2.451 4_454
F(1) H(15) 2.874 1_455
F(1) H(17) 3.161 1_455
F(1) H(20) 3.255 1_455
F(1) H(28) 3.037 4_554
F(2) H(1) 2.335 4_554
F(2) H(11) 3.186 4_454
F(2) H(17) 3.160 .
F(2) H(18) 3.447 .
F(2) H(24) 2.835 4_554
F(2) H(28) 2.393 4_554
F(3) H(1) 3.590 4_554
F(3) H(4) 2.631 2_555
F(3) H(5) 2.891 2_555
F(3) H(8) 3.176 2_555
F(3) H(17) 3.406 .
F(3) H(18) 3.494 .
F(3) H(19) 2.619 .
F(3) H(23) 2.768 .
F(3) H(25) 3.000 .
F(4) H(3) 3.268 2_455
F(4) H(12) 2.955 1_455
F(4) H(20) 2.543 1_455
F(4) H(23) 3.262 .
F(4) H(25) 3.557 .
F(5) H(11) 3.415 1_455
F(5) H(12) 2.572 1_455
F(5) H(15) 3.004 1_455
F(5) H(17) 3.462 .
F(5) H(18) 2.738 .
F(5) H(19) 3.331 .
F(5) H(20) 3.589 1_455
F(5) H(23) 2.696 .
F(5) H(27) 3.410 4_554
F(5) H(28) 2.689 4_554
F(6) H(1) 2.789 4_554
F(6) H(2) 2.479 4_554
F(6) H(3) 2.612 2_455
F(6) H(7) 3.471 2_555
F(6) H(8) 2.489 2_555
N(1) H(2) 3.526 3_556
N(1) H(10) 3.332 1_455
N(1) H(11) 3.585 1_455
C(1) H(9) 3.329 1_455
C(1) H(10) 3.191 1_455
C(1) H(11) 3.235 1_455
C(2) H(2) 3.583 3_456
C(2) H(8) 3.451 3_556
C(2) H(9) 3.200 1_455
C(2) H(9) 3.504 3_556
C(2) H(10) 3.365 1_455
C(3) H(1) 3.459 3_556
C(4) H(1) 3.589 3_556
C(6) H(25) 3.354 2_545
C(6) H(27) 3.515 4_554
C(7) H(2) 3.530 3_556
C(8) H(27) 3.591 4_654
C(9) H(23) 3.569 1_655
C(9) H(24) 3.176 1_655
C(11) H(21) 3.492 4_554
C(11) H(27) 3.493 4_654
C(12) H(21) 3.494 4_554
C(13) H(4) 3.376 2_555
C(15) H(11) 3.024 1_455
C(16) H(13) 3.527 1_455
C(17) H(5) 3.339 2_555
C(17) H(26) 3.298 3_566
C(18) H(25) 3.465 3_566
C(18) H(26) 3.558 3_566
C(19) H(5) 3.281 4_555
C(19) H(6) 3.384 4_555
C(20) H(5) 3.472 4_555
C(20) H(6) 2.938 4_555
C(21) H(6) 3.315 4_555
C(21) H(13) 3.280 1_455
H(1) P(1) 3.400 4_555
H(1) F(2) 2.335 4_555
H(1) F(3) 3.590 4_555
H(1) F(6) 2.789 4_555
H(1) C(3) 3.459 3_556
H(1) C(4) 3.589 3_556
H(1) H(9) 3.417 1_455
H(1) H(10) 3.517 1_455
H(1) H(11) 2.912 1_455
H(2) F(6) 2.479 4_555
H(2) N(1) 3.526 3_556
H(2) C(2) 3.583 3_456
H(2) C(7) 3.530 3_556
H(2) H(2) 3.007 3_456
H(2) H(8) 2.653 3_556
H(2) H(9) 3.175 1_455
H(2) H(9) 2.782 3_556
H(3) P(1) 3.461 2_445
H(3) F(1) 2.784 2_445
H(3) F(4) 3.268 2_445
H(3) F(6) 2.612 2_445
H(3) H(9) 3.218 3_556
H(3) H(14) 3.108 3_556
H(4) Cl(1) 3.120 4_554
H(4) F(3) 2.631 2_545
H(4) C(13) 3.376 2_545
H(4) H(17) 3.425 2_545
H(4) H(19) 2.755 2_545
H(4) H(20) 3.222 2_545
H(5) Cl(1) 3.492 4_554
H(5) F(3) 2.891 2_545
H(5) C(17) 3.339 2_545
H(5) C(19) 3.281 4_554
H(5) C(20) 3.472 4_554
H(5) H(25) 2.467 2_545
H(5) H(26) 3.467 2_545
H(5) H(27) 3.583 4_554
H(6) C(19) 3.384 4_554
H(6) C(20) 2.938 4_554
H(6) C(21) 3.315 4_554
H(6) H(27) 2.887 4_554
H(6) H(28) 3.564 4_554
H(7) Cl(1) 3.319 4_654
H(7) F(6) 3.471 2_545
H(7) H(25) 3.287 2_545
H(7) H(26) 3.252 2_545
H(7) H(27) 3.175 4_654
H(8) F(3) 3.176 2_545
H(8) F(6) 2.489 2_545
H(8) C(2) 3.451 3_556
H(8) H(2) 2.653 3_556
H(9) C(1) 3.329 1_655
H(9) C(2) 3.200 1_655
H(9) C(2) 3.504 3_556
H(9) H(1) 3.417 1_655
H(9) H(2) 3.175 1_655
H(9) H(2) 2.782 3_556
H(9) H(3) 3.218 3_556
H(10) N(1) 3.332 1_655
H(10) C(1) 3.191 1_655
H(10) C(2) 3.365 1_655
H(10) H(1) 3.517 1_655
H(10) H(27) 2.779 4_654
H(11) F(1) 3.538 4_655
H(11) F(2) 3.186 4_655
H(11) F(5) 3.415 1_655
H(11) N(1) 3.585 1_655
H(11) C(1) 3.235 1_655
H(11) C(15) 3.024 1_655
H(11) H(1) 2.912 1_655
H(11) H(23) 2.999 1_655
H(11) H(24) 2.331 1_655
H(11) H(28) 3.436 1_655
H(12) P(1) 3.582 1_655
H(12) F(1) 3.490 1_655
H(12) F(4) 2.955 1_655
H(12) F(5) 2.572 1_655
H(12) H(23) 3.281 1_655
H(12) H(24) 3.326 1_655
H(13) F(1) 3.297 4_655
H(13) C(16) 3.527 1_655
H(13) C(21) 3.280 1_655
H(13) H(24) 3.472 1_655
H(13) H(28) 3.198 1_655
H(14) F(1) 2.451 4_655
H(14) H(3) 3.108 3_556
H(15) F(1) 2.874 1_655
H(15) F(5) 3.004 1_655
H(15) H(27) 2.912 4_654
H(16) H(21) 2.873 4_554
H(16) H(26) 3.446 2_545
H(16) H(27) 3.402 4_654
H(17) F(1) 3.161 1_655
H(17) F(2) 3.160 .
H(17) F(3) 3.406 .
H(17) F(5) 3.462 .
H(17) H(4) 3.425 2_555
H(17) H(21) 2.810 4_554
H(17) H(28) 3.482 4_554
H(18) F(2) 3.447 .
H(18) F(3) 3.494 .
H(18) F(5) 2.738 .
H(18) H(28) 3.203 4_554
H(19) F(3) 2.619 .
H(19) F(5) 3.331 .
H(19) H(4) 2.755 2_555
H(20) Cl(1) 3.380 3_566
H(20) F(1) 3.255 1_655
H(20) F(4) 2.543 1_655
H(20) F(5) 3.589 1_655
H(20) H(4) 3.222 2_555
H(21) C(11) 3.492 4_555
H(21) C(12) 3.494 4_555
H(21) H(16) 2.873 4_555
H(21) H(17) 2.810 4_555
H(22) Cl(1) 3.324 3_566
H(22) H(26) 2.879 3_566
H(23) P(1) 3.489 .
H(23) F(3) 2.768 .
H(23) F(4) 3.262 .
H(23) F(5) 2.696 .
H(23) C(9) 3.569 1_455
H(23) H(11) 2.999 1_455
H(23) H(12) 3.281 1_455
H(24) F(2) 2.835 4_555
H(24) C(9) 3.176 1_455
H(24) H(11) 2.331 1_455
H(24) H(12) 3.326 1_455
H(24) H(13) 3.472 1_455
H(25) F(3) 3.000 .
H(25) F(4) 3.557 .
H(25) C(6) 3.354 2_555
H(25) C(18) 3.465 3_566
H(25) H(5) 2.467 2_555
H(25) H(7) 3.287 2_555
H(25) H(26) 3.243 3_566
H(26) Cl(1) 3.530 3_466
H(26) C(17) 3.298 3_566
H(26) C(18) 3.558 3_566
H(26) H(5) 3.467 2_555
H(26) H(7) 3.252 2_555
H(26) H(16) 3.446 2_555
H(26) H(22) 2.879 3_566
H(26) H(25) 3.243 3_566
H(27) F(5) 3.410 4_555
H(27) C(6) 3.515 4_555
H(27) C(8) 3.591 4_455
H(27) C(11) 3.493 4_455
H(27) H(5) 3.583 4_555
H(27) H(6) 2.887 4_555
H(27) H(7) 3.175 4_455
H(27) H(10) 2.779 4_455
H(27) H(15) 2.912 4_455
H(27) H(16) 3.402 4_455
H(28) P(1) 3.278 4_555
H(28) F(1) 3.037 4_555
H(28) F(2) 2.393 4_555
H(28) F(5) 2.689 4_555
H(28) H(6) 3.564 4_555
H(28) H(11) 3.436 1_455
H(28) H(13) 3.198 1_455
H(28) H(17) 3.482 4_555
H(28) H(18) 3.203 4_555

loop_
_geom_torsion_atom_site_label_1
_geom_torsion_atom_site_label_2
_geom_torsion_atom_site_label_3
_geom_torsion_atom_site_label_4
_geom_torsion
N(1) Cu(1) N(2) C(7) 0.9(5)
N(1) Cu(1) N(2) C(8) -118.2(5)
N(1) Cu(1) N(2) C(11) 121.1(4)
N(2) Cu(1) N(1) C(1) 154.6(4)
N(2) Cu(1) N(1) C(5) -19.3(5)
N(1) Cu(1) N(3) C(10) 116.3(10)
N(1) Cu(1) N(3) C(13) -123.4(10)
N(1) Cu(1) N(3) C(14) -1.6(13)
N(3) Cu(1) N(1) C(1) -21.6(13)
N(3) Cu(1) N(1) C(5) 164.4(9)
N(2) Cu(1) N(3) C(10) -60.0(4)
N(2) Cu(1) N(3) C(13) 60.2(4)
N(2) Cu(1) N(3) C(14) -177.9(4)
N(3) Cu(1) N(2) C(7) -179.9(3)
N(3) Cu(1) N(2) C(8) 61.0(5)
N(3) Cu(1) N(2) C(11) -59.7(4)
Cu(1) N(1) C(1) C(2) -175.1(4)
Cu(1) N(1) C(5) C(4) 173.6(5)
Cu(1) N(1) C(5) C(6) -6.3(8)
C(1) N(1) C(5) C(4) -0.5(9)
C(1) N(1) C(5) C(6) 179.6(5)
C(5) N(1) C(1) C(2) -0.9(9)
Cu(1) N(2) C(7) C(6) 40.0(7)
Cu(1) N(2) C(8) C(9) -64.6(7)
Cu(1) N(2) C(11) C(12) 9.0(6)
C(7) N(2) C(8) C(9) 177.2(7)
C(8) N(2) C(7) C(6) 156.6(6)
C(7) N(2) C(11) C(12) 128.3(6)
C(11) N(2) C(7) C(6) -78.7(7)
C(8) N(2) C(11) C(12) -108.0(7)
C(11) N(2) C(8) C(9) 53.4(9)
Cu(1) N(3) C(10) C(9) 68.5(7)
Cu(1) N(3) C(13) C(12) -14.1(6)
Cu(1) N(3) C(14) C(15) -45.2(7)
C(10) N(3) C(13) C(12) 103.6(6)
C(13) N(3) C(10) C(9) -50.3(9)
C(10) N(3) C(14) C(15) -163.4(6)
C(14) N(3) C(10) C(9) -168.7(7)
C(13) N(3) C(14) C(15) 76.7(7)
C(14) N(3) C(13) C(12) -139.3(5)
N(1) C(1) C(2) C(3) 1.6(9)
C(1) C(2) C(3) C(4) -0.8(10)
C(2) C(3) C(4) C(5) -0.5(10)
C(3) C(4) C(5) N(1) 1.2(11)
C(3) C(4) C(5) C(6) -178.9(7)
N(1) C(5) C(6) C(7) 59.2(9)
C(4) C(5) C(6) C(7) -120.7(8)
C(5) C(6) C(7) N(2) -79.5(8)
N(2) C(8) C(9) C(10) 60.8(10)
C(8) C(9) C(10) N(3) -61.1(10)
N(2) C(11) C(12) C(13) 60.1(8)
C(11) C(12) C(13) N(3) -60.5(8)
N(3) C(14) C(15) C(16) -168.7(6)
C(14) C(15) C(16) C(17) 80.1(8)
C(14) C(15) C(16) C(21) -100.8(8)
C(15) C(16) C(17) C(18) -179.3(7)
C(15) C(16) C(21) C(20) 179.9(5)
C(17) C(16) C(21) C(20) -1.0(11)
C(21) C(16) C(17) C(18) 1.6(11)
C(16) C(17) C(18) C(19) -1.3(12)
C(17) C(18) C(19) Cl(1) 179.6(6)
C(17) C(18) C(19) C(20) 0.4(10)
Cl(1) C(19) C(20) C(21) -179.1(5)
C(18) C(19) C(20) C(21) 0.2(8)
C(19) C(20) C(21) C(16) 0.1(9)
